data_4338352
loop_
_publ_author_name
'Yang, Lu'
'Ma, Pengtao'
'Zhou, Zhen'
'Wang, Jingping'
'Niu, Jingyang'

_publ_section_title
;
 A crown-shaped 24-molybdate cluster constructed by organotriphosphonate
 ligand.
;
_journal_issue 15
_journal_name_full 'Inorganic chemistry'
_journal_page_first 8285
_journal_page_last 8287
_journal_paper_doi 10.1021/ic400848r
_journal_volume 52
_journal_year 2013
_chemical_formula_sum 'C12 H103 Mo24 N4 Na5 O138 P12'
_chemical_formula_weight 5300.79
_chemical_name_systematic
; 
 ? 
;
_space_group_IT_number 70
_symmetry_cell_setting orthorhombic
_symmetry_space_group_name_Hall '-F 2uv 2vw'
_symmetry_space_group_name_H-M 'F d d d :2'
_atom_sites_solution_hydrogens geom
_atom_sites_solution_primary direct
_atom_sites_solution_secondary difmap
_audit_creation_method SHELXL-97
_cell_angle_alpha 90.00
_cell_angle_beta 90.00
_cell_angle_gamma 90.00
_cell_formula_units_Z 8
_cell_length_a 11.8607(16)
_cell_length_b 50.637(7)
_cell_length_c 61.215(8)
_cell_measurement_reflns_used 1159
_cell_measurement_temperature 296(2)
_cell_measurement_theta_max 17.47
_cell_measurement_theta_min 2.50
_cell_volume 36765(9)
_computing_cell_refinement 'Bruker SMART'
_computing_data_collection 'Bruker SMART'
_computing_data_reduction 'Bruker SAINT'
_computing_molecular_graphics 'Bruker SHELXTL'
_computing_publication_material 'Bruker SHELXTL'
_computing_structure_refinement 'SHELXL-97 (Sheldrick, 1997)'
_computing_structure_solution 'SHELXS-97 (Sheldrick, 1990)'
_diffrn_ambient_temperature 296(2)
_diffrn_measured_fraction_theta_full 0.994
_diffrn_measured_fraction_theta_max 0.994
_diffrn_measurement_device_type 'CCD area detector'
_diffrn_measurement_method 'phi and omega scans'
_diffrn_radiation_monochromator graphite
_diffrn_radiation_source 'fine-focus sealed tube'
_diffrn_radiation_type MoK\a
_diffrn_radiation_wavelength 0.71073
_diffrn_reflns_av_R_equivalents 0.0646
_diffrn_reflns_av_sigmaI/netI 0.0522
_diffrn_reflns_limit_h_max 13
_diffrn_reflns_limit_h_min -14
_diffrn_reflns_limit_k_max 60
_diffrn_reflns_limit_k_min -58
_diffrn_reflns_limit_l_max 72
_diffrn_reflns_limit_l_min -55
_diffrn_reflns_number 44970
_diffrn_reflns_theta_full 25.00
_diffrn_reflns_theta_max 25.00
_diffrn_reflns_theta_min 1.61
_exptl_absorpt_coefficient_mu 1.790
_exptl_absorpt_correction_T_max 0.7628
_exptl_absorpt_correction_T_min 0.5203
_exptl_absorpt_correction_type multi-scan
_exptl_absorpt_process_details SADABS
_exptl_crystal_colour colorless
_exptl_crystal_density_diffrn 1.900
_exptl_crystal_density_method 'not measured'
_exptl_crystal_description block
_exptl_crystal_F_000 20056
_exptl_crystal_size_max 0.42
_exptl_crystal_size_mid 0.18
_exptl_crystal_size_min 0.16
_refine_diff_density_max 2.264
_refine_diff_density_min -1.088
_refine_diff_density_rms 0.248
_refine_ls_extinction_coef 0.000042(5)
_refine_ls_extinction_expression Fc^*^=kFc[1+0.001xFc^2^\l^3^/sin(2\q)]^-1/4^
_refine_ls_extinction_method SHELXL
_refine_ls_goodness_of_fit_ref 1.065
_refine_ls_hydrogen_treatment constr
_refine_ls_matrix_type full
_refine_ls_number_parameters 463
_refine_ls_number_reflns 8054
_refine_ls_number_restraints 6
_refine_ls_restrained_S_all 1.066
_refine_ls_R_factor_all 0.0767
_refine_ls_R_factor_gt 0.0592
_refine_ls_shift/su_max 0.002
_refine_ls_shift/su_mean 0.000
_refine_ls_structure_factor_coef Fsqd
_refine_ls_weighting_details 'calc w=1/[\s^2^(Fo^2^)+(0.1289P)^2^+42.9660P] where P=(Fo^2^+2Fc^2^)/3'
_refine_ls_weighting_scheme calc
_refine_ls_wR_factor_gt 0.1756
_refine_ls_wR_factor_ref 0.1908
_reflns_number_gt 6199
_reflns_number_total 8054
_reflns_threshold_expression >2sigma(I)
_cod_data_source_file ic400848r_si_002.cif
_cod_data_source_block 1
_cod_depositor_comments
;
The following automatic conversions were performed:

'_symmetry_cell_setting' value 'Orthorhombic' changed to
'orthorhombic' according to
/usr/data/users/saulius/automatic-downloads/retrospective/ACS/lib/dictionaries/cif_core.dic
dictionary named 'cif_core.dic' version 2.4.2 from
2011-04-26.

'_exptl_absorpt_correction_type' value 'Multi-scan'
changed to 'multi-scan' according to
/usr/data/users/saulius/automatic-downloads/retrospective/ACS/lib/dictionaries/cif_core.dic
dictionary named 'cif_core.dic' version 2.4.2 from 2011-04-26.

Automatic conversion script
Id: cif_fix_values 2281 2013-09-26 08:29:07Z andrius 
;
_cod_original_sg_symbol_H-M Fddd
_cod_database_code 4338352

loop_
_symmetry_equiv_pos_as_xyz
'x, y, z'
'-x+3/4, -y+3/4, z'
'-x+3/4, y, -z+3/4'
'x, -y+3/4, -z+3/4'
'x, y+1/2, z+1/2'
'-x+3/4, -y+5/4, z+1/2'
'-x+3/4, y+1/2, -z+5/4'
'x, -y+5/4, -z+5/4'
'x+1/2, y, z+1/2'
'-x+5/4, -y+3/4, z+1/2'
'-x+5/4, y, -z+5/4'
'x+1/2, -y+3/4, -z+5/4'
'x+1/2, y+1/2, z'
'-x+5/4, -y+5/4, z'
'-x+5/4, y+1/2, -z+3/4'
'x+1/2, -y+5/4, -z+3/4'
'-x, -y, -z'
'x-3/4, y-3/4, -z'
'x-3/4, -y, z-3/4'
'-x, y-3/4, z-3/4'
'-x, -y+1/2, -z+1/2'
'x-3/4, y-1/4, -z+1/2'
'x-3/4, -y+1/2, z-1/4'
'-x, y-1/4, z-1/4'
'-x+1/2, -y, -z+1/2'
'x-1/4, y-3/4, -z+1/2'
'x-1/4, -y, z-1/4'
'-x+1/2, y-3/4, z-1/4'
'-x+1/2, -y+1/2, -z'
'x-1/4, y-1/4, -z'
'x-1/4, -y+1/2, z-3/4'
'-x+1/2, y-1/4, z-3/4'

loop_
_atom_site_label
_atom_site_type_symbol
_atom_site_fract_x
_atom_site_fract_y
_atom_site_fract_z
_atom_site_U_iso_or_equiv
_atom_site_adp_type
_atom_site_occupancy
_atom_site_symmetry_multiplicity
_atom_site_calc_flag
_atom_site_refinement_flags
_atom_site_disorder_group
Mo1 Mo 0.96078(6) 0.753009(14) 0.098217(12) 0.0314(2) Uani 1 1 d . .
Mo2 Mo 0.94298(6) 0.773274(15) 0.040238(12) 0.0339(2) Uani 1 1 d . .
Mo3 Mo 0.95173(6) 0.726951(14) 0.002541(11) 0.0277(2) Uani 1 1 d . .
Mo4 Mo 0.96344(6) 0.657304(13) 0.020626(12) 0.0285(2) Uani 1 1 d . .
Mo5 Mo 0.80173(6) 0.555695(15) 0.029388(12) 0.0334(2) Uani 1 1 d . .
Mo6 Mo 0.80580(9) 0.50774(2) 0.066349(17) 0.0320(4) Uani 0.894(5) 1 d P 1
Mo6' Mo 0.7690(8) 0.51724(19) 0.07356(15) 0.030(3) Uiso 0.106(5) 1 d P 2
P1 P 1.24266(17) 0.73276(4) 0.10218(3) 0.0271(4) Uani 1 1 d . .
P2 P 1.01213(16) 0.70785(4) 0.05700(3) 0.0231(4) Uani 1 1 d . .
P3 P 1.00523(16) 0.59801(4) 0.03785(3) 0.0249(4) Uani 1 1 d . .
O1 O 1.2503(5) 0.72742(11) 0.12679(9) 0.0326(12) Uani 1 1 d . .
O2 O 1.3567(5) 0.74333(11) 0.09373(9) 0.0356(13) Uani 1 1 d . .
O3 O 1.1471(5) 0.75005(11) 0.09494(9) 0.0333(13) Uani 1 1 d . .
O4 O 0.9783(6) 0.78025(13) 0.11412(10) 0.0472(16) Uani 1 1 d . .
O5 O 0.8204(5) 0.74693(14) 0.10008(11) 0.0496(17) Uani 1 1 d . .
O6 O 0.9679(5) 0.76884(12) 0.07094(10) 0.0393(14) Uani 1 1 d . .
O7 O 0.9794(5) 0.71546(10) 0.08011(8) 0.0284(12) Uani 1 1 d . .
O8 O 1.0788(6) 0.77944(13) 0.03348(11) 0.0514(17) Uani 1 1 d . .
O9 O 0.8815(8) 0.80352(14) 0.03974(11) 0.065(2) Uani 1 1 d . .
O10 O 0.7704(6) 0.75725(15) 0.05118(11) 0.0537(18) Uani 1 1 d . .
O11 O 0.8913(5) 0.76004(11) 0.01265(9) 0.0337(13) Uani 1 1 d . .
O12 O 0.9695(4) 0.72812(10) 0.04000(9) 0.0274(12) Uani 1 1 d . .
O13 O 1.0897(5) 0.73575(12) -0.00032(11) 0.0416(15) Uani 1 1 d . .
O14 O 0.9004(6) 0.72714(12) -0.02340(10) 0.0442(16) Uani 1 1 d . .
O15 O 0.9758(5) 0.69042(11) 0.00701(9) 0.0343(13) Uani 1 1 d . .
O16 O 0.7705(5) 0.71377(13) 0.01304(11) 0.0442(16) Uani 1 1 d . .
O17 O 0.9810(6) 0.63747(12) -0.00155(10) 0.0444(16) Uani 1 1 d . .
O18 O 0.8219(5) 0.65607(13) 0.02521(12) 0.0460(16) Uani 1 1 d . .
O19 O 0.9788(4) 0.67982(10) 0.05135(9) 0.0287(12) Uani 1 1 d . .
O20 O 1.0005(4) 0.62748(10) 0.04239(8) 0.0295(12) Uani 1 1 d . .
O21 O 1.0991(5) 0.58882(10) 0.02280(9) 0.0296(12) Uani 1 1 d . .
O22 O 0.8885(4) 0.58902(10) 0.02960(9) 0.0309(12) Uani 1 1 d . .
O23 O 0.9015(5) 0.53793(12) 0.01599(10) 0.0425(15) Uani 1 1 d . .
O24 O 0.7057(6) 0.56341(14) 0.00996(11) 0.0523(18) Uani 1 1 d . .
O25 O 0.7281(5) 0.52840(11) 0.04458(10) 0.0376(14) Uani 1 1 d . .
O26 O 0.7005(5) 0.58132(15) 0.05260(12) 0.0540(18) Uani 1 1 d . .
O27 O 0.8960(4) 0.54898(10) 0.06242(8) 0.0265(12) Uani 1 1 d . .
O28 O 0.9030(6) 0.49291(12) 0.05054(11) 0.0455(16) Uani 1 1 d . .
O29 O 0.7038(5) 0.53426(16) 0.08953(12) 0.0564(19) Uani 1 1 d . .
O30 O 0.7111(6) 0.48388(15) 0.07197(12) 0.060(2) Uani 1 1 d . .
N1 N 1.0090(5) 0.55562(12) 0.06805(10) 0.0219(13) Uani 1 1 d . .
C1 C 1.2261(6) 0.69949(15) 0.09198(12) 0.0265(16) Uani 1 1 d . .
H1A H 1.2793 0.6884 0.0997 0.032 Uiso 1 1 calc R .
H1B H 1.1511 0.6935 0.0960 0.032 Uiso 1 1 calc R .
C2 C 1.1646(6) 0.71107(14) 0.05401(11) 0.0206(15) Uani 1 1 d . .
H2A H 1.1829 0.7074 0.0389 0.025 Uiso 1 1 calc R .
H2B H 1.1837 0.7294 0.0567 0.025 Uiso 1 1 calc R .
C3 C 1.0244(6) 0.58483(14) 0.06499(12) 0.0238(16) Uani 1 1 d . .
H3A H 1.0999 0.5894 0.0698 0.029 Uiso 1 1 calc R .
H3B H 0.9721 0.5938 0.0746 0.029 Uiso 1 1 calc R .
Na1 Na 0.138(4) 0.6250 0.1250 0.100(8) Uani 0.50 2 d SP .
Na2 Na 0.2428(5) 0.77232(19) 0.01705(11) 0.138(3) Uani 1 1 d . .
O1W O 0.6250 0.5045(4) 0.1250 0.120(6) Uani 1 2 d S .
O2W O 0.0392(10) 0.5684(3) 0.97940(18) 0.116(4) Uani 1 1 d . .
O3W O 0.5113(8) 0.5512(3) 0.0654(3) 0.163(6) Uani 1 1 d . .
O4W O 0.6250 0.6250 0.0286(3) 0.118(6) Uani 1 2 d S .
O5W O 0.205(2) 0.8030(4) 0.0798(5) 0.135(10) Uani 0.50 1 d P .
O6W O 0.232(3) 0.5669(5) 0.9512(4) 0.138(9) Uani 0.50 1 d PU .
O7W O 0.5229(18) 0.4450(5) 0.0846(4) 0.115(8) Uani 0.50 1 d P .

loop_
_atom_site_aniso_label
_atom_site_aniso_U_11
_atom_site_aniso_U_22
_atom_site_aniso_U_33
_atom_site_aniso_U_23
_atom_site_aniso_U_13
_atom_site_aniso_U_12
Mo1 0.0316(4) 0.0352(4) 0.0273(4) -0.0004(3) -0.0015(3) 0.0093(3)
Mo2 0.0377(5) 0.0317(4) 0.0323(4) 0.0042(3) -0.0024(3) 0.0052(3)
Mo3 0.0239(4) 0.0297(4) 0.0297(4) 0.0066(3) -0.0018(3) 0.0022(3)
Mo4 0.0261(4) 0.0255(4) 0.0338(4) 0.0003(3) -0.0070(3) -0.0002(3)
Mo5 0.0272(4) 0.0364(4) 0.0367(5) 0.0019(3) -0.0081(3) -0.0078(3)
Mo6 0.0270(6) 0.0350(6) 0.0340(6) 0.0012(4) -0.0052(4) -0.0084(4)
P1 0.0242(10) 0.0323(11) 0.0249(10) -0.0006(8) -0.0003(8) -0.0047(9)
P2 0.0191(10) 0.0254(10) 0.0249(10) 0.0019(8) -0.0010(8) 0.0026(8)
P3 0.0208(10) 0.0223(10) 0.0318(11) -0.0006(8) 0.0003(8) -0.0005(8)
O1 0.031(3) 0.043(3) 0.024(3) -0.004(2) 0.000(2) -0.005(3)
O2 0.031(3) 0.041(3) 0.035(3) -0.009(3) 0.013(3) -0.007(3)
O3 0.031(3) 0.034(3) 0.035(3) -0.001(2) -0.001(2) -0.001(2)
O4 0.054(4) 0.049(4) 0.039(4) -0.007(3) -0.004(3) 0.012(3)
O5 0.028(3) 0.069(5) 0.052(4) -0.001(3) -0.003(3) 0.014(3)
O6 0.047(4) 0.034(3) 0.037(3) 0.002(3) -0.003(3) 0.008(3)
O7 0.033(3) 0.027(3) 0.024(3) 0.003(2) 0.000(2) 0.000(2)
O8 0.056(4) 0.044(4) 0.054(4) 0.003(3) -0.006(3) -0.020(3)
O9 0.105(6) 0.047(4) 0.044(4) 0.003(3) -0.002(4) 0.036(4)
O10 0.039(4) 0.082(5) 0.040(4) 0.005(3) 0.005(3) 0.011(4)
O11 0.032(3) 0.034(3) 0.035(3) 0.010(2) -0.001(2) 0.006(2)
O12 0.023(3) 0.030(3) 0.029(3) 0.004(2) -0.007(2) 0.005(2)
O13 0.028(3) 0.038(3) 0.059(4) 0.009(3) 0.009(3) 0.002(3)
O14 0.056(4) 0.045(4) 0.032(3) 0.007(3) -0.011(3) 0.006(3)
O15 0.037(3) 0.028(3) 0.037(3) 0.008(2) -0.004(3) 0.006(2)
O16 0.026(3) 0.043(4) 0.063(4) 0.014(3) -0.006(3) -0.001(3)
O17 0.052(4) 0.041(4) 0.040(4) -0.008(3) -0.012(3) 0.000(3)
O18 0.030(3) 0.043(4) 0.065(4) 0.004(3) -0.006(3) -0.005(3)
O19 0.020(3) 0.033(3) 0.034(3) 0.004(2) 0.001(2) -0.002(2)
O20 0.025(3) 0.028(3) 0.036(3) -0.002(2) -0.001(2) 0.005(2)
O21 0.027(3) 0.029(3) 0.032(3) -0.002(2) 0.002(2) 0.001(2)
O22 0.023(3) 0.031(3) 0.038(3) 0.003(2) -0.007(2) -0.005(2)
O23 0.040(4) 0.046(4) 0.042(4) -0.008(3) -0.004(3) -0.004(3)
O24 0.048(4) 0.052(4) 0.057(4) 0.010(3) -0.026(3) -0.017(3)
O25 0.031(3) 0.037(3) 0.045(4) 0.007(3) -0.006(3) -0.009(3)
O26 0.039(4) 0.063(5) 0.061(5) -0.011(4) 0.002(3) 0.008(3)
O27 0.015(3) 0.034(3) 0.030(3) 0.003(2) -0.002(2) -0.005(2)
O28 0.052(4) 0.036(3) 0.048(4) -0.001(3) -0.006(3) -0.003(3)
O29 0.040(4) 0.078(5) 0.052(4) 0.000(4) 0.007(3) 0.012(3)
O30 0.051(4) 0.067(5) 0.062(5) 0.020(4) -0.014(3) -0.026(4)
N1 0.015(3) 0.023(3) 0.027(3) 0.001(2) -0.004(2) -0.002(2)
C1 0.021(4) 0.030(4) 0.028(4) 0.003(3) -0.002(3) -0.006(3)
C2 0.019(4) 0.027(4) 0.015(3) 0.000(3) 0.002(3) 0.000(3)
C3 0.021(4) 0.023(4) 0.027(4) -0.005(3) 0.002(3) 0.004(3)
Na1 0.12(2) 0.097(10) 0.082(9) 0.068(13) 0.000 0.000
Na2 0.069(4) 0.235(10) 0.109(5) 0.086(6) 0.018(4) 0.029(5)
O1W 0.064(9) 0.202(18) 0.094(11) 0.000 -0.023(8) 0.000
O2W 0.111(9) 0.148(11) 0.088(8) -0.007(7) -0.025(6) -0.016(7)
O3W 0.032(5) 0.257(17) 0.199(14) 0.021(12) 0.005(7) -0.007(8)
O4W 0.057(8) 0.066(8) 0.23(2) 0.000 0.000 -0.010(7)
O5W 0.15(2) 0.058(12) 0.20(3) 0.036(14) -0.005(18) -0.055(13)
O6W 0.153(12) 0.125(12) 0.135(12) 0.005(9) 0.017(9) 0.024(9)
O7W 0.077(14) 0.109(17) 0.16(2) 0.004(15) 0.015(14) 0.034(13)

loop_
_atom_type_symbol
_atom_type_description
_atom_type_scat_dispersion_real
_atom_type_scat_dispersion_imag
_atom_type_scat_source
C C 0.0033 0.0016 'International Tables Vol C Tables 4.2.6.8 and 6.1.1.4'
H H 0.0000 0.0000 'International Tables Vol C Tables 4.2.6.8 and 6.1.1.4'
N N 0.0061 0.0033 'International Tables Vol C Tables 4.2.6.8 and 6.1.1.4'
O O 0.0106 0.0060 'International Tables Vol C Tables 4.2.6.8 and 6.1.1.4'
P P 0.1023 0.0942 'International Tables Vol C Tables 4.2.6.8 and 6.1.1.4'
Mo Mo -1.6832 0.6857 'International Tables Vol C Tables 4.2.6.8 and 6.1.1.4'
Na Na 0.0362 0.0249 'International Tables Vol C Tables 4.2.6.8 and 6.1.1.4'

loop_
_geom_angle_atom_site_label_1
_geom_angle_atom_site_label_2
_geom_angle_atom_site_label_3
_geom_angle
_geom_angle_site_symmetry_1
_geom_angle_site_symmetry_3
O5 Mo1 O4 103.2(3) . .
O5 Mo1 O6 100.6(3) . .
O4 Mo1 O6 99.2(3) . .
O5 Mo1 O1 93.2(3) . 11_654
O4 Mo1 O1 93.3(3) . 11_654
O6 Mo1 O1 158.7(2) . 11_654
O5 Mo1 O7 88.6(3) . .
O4 Mo1 O7 166.3(3) . .
O6 Mo1 O7 85.2(2) . .
O1 Mo1 O7 79.0(2) 11_654 .
O5 Mo1 O3 165.6(3) . .
O4 Mo1 O3 89.1(3) . .
O6 Mo1 O3 84.4(2) . .
O1 Mo1 O3 78.6(2) 11_654 .
O7 Mo1 O3 78.3(2) . .
O8 Mo2 O9 103.8(4) . .
O8 Mo2 O6 96.6(3) . .
O9 Mo2 O6 100.9(3) . .
O8 Mo2 O11 98.8(3) . .
O9 Mo2 O11 99.3(3) . .
O6 Mo2 O11 150.7(2) . .
O8 Mo2 O10 169.4(3) . .
O9 Mo2 O10 86.7(4) . .
O6 Mo2 O10 79.1(3) . .
O11 Mo2 O10 81.3(2) . .
O8 Mo2 O12 92.9(3) . .
O9 Mo2 O12 162.3(3) . .
O6 Mo2 O12 82.5(2) . .
O11 Mo2 O12 72.1(2) . .
O10 Mo2 O12 76.9(2) . .
O14 Mo3 O13 104.3(3) . .
O14 Mo3 O15 101.2(3) . .
O13 Mo3 O15 97.2(3) . .
O14 Mo3 O11 99.3(3) . .
O13 Mo3 O11 99.4(3) . .
O15 Mo3 O11 149.4(2) . .
O14 Mo3 O12 164.2(3) . .
O13 Mo3 O12 90.4(3) . .
O15 Mo3 O12 82.4(2) . .
O11 Mo3 O12 72.1(2) . .
O14 Mo3 O16 85.9(3) . .
O13 Mo3 O16 169.8(3) . .
O15 Mo3 O16 79.6(2) . .
O11 Mo3 O16 79.5(2) . .
O12 Mo3 O16 79.5(2) . .
O17 Mo4 O18 103.3(3) . .
O17 Mo4 O15 99.4(3) . .
O18 Mo4 O15 100.5(3) . .
O17 Mo4 O20 93.3(3) . .
O18 Mo4 O20 94.4(3) . .
O15 Mo4 O20 157.6(2) . .
O17 Mo4 O19 167.1(3) . .
O18 Mo4 O19 87.7(3) . .
O15 Mo4 O19 84.9(2) . .
O20 Mo4 O19 79.1(2) . .
O17 Mo4 O21 88.7(3) . 14_655
O18 Mo4 O21 166.8(3) . 14_655
O15 Mo4 O21 82.6(2) . 14_655
O20 Mo4 O21 79.3(2) . 14_655
O19 Mo4 O21 79.73(19) . 14_655
O24 Mo5 O23 104.6(3) . .
O24 Mo5 O25 101.8(3) . .
O23 Mo5 O25 100.0(3) . .
O24 Mo5 O22 99.1(3) . .
O23 Mo5 O22 95.3(3) . .
O25 Mo5 O22 150.0(2) . .
O24 Mo5 O26 87.2(3) . .
O23 Mo5 O26 167.1(3) . .
O25 Mo5 O26 82.3(3) . .
O22 Mo5 O26 77.5(2) . .
O24 Mo5 O27 164.6(3) . .
O23 Mo5 O27 90.4(2) . .
O25 Mo5 O27 71.8(2) . .
O22 Mo5 O27 82.5(2) . .
O26 Mo5 O27 78.1(2) . .
O28 Mo6 O30 104.7(4) . .
O28 Mo6 O25 99.9(3) . .
O30 Mo6 O25 102.2(3) . .
O28 Mo6 O2 96.6(3) . 14_655
O30 Mo6 O2 99.1(3) . 14_655
O25 Mo6 O2 148.6(3) . 14_655
O28 Mo6 O29 167.7(3) . .
O30 Mo6 O29 86.7(4) . .
O25 Mo6 O29 81.9(3) . .
O2 Mo6 O29 76.6(3) 14_655 .
O28 Mo6 O27 91.5(3) . .
O30 Mo6 O27 163.3(3) . .
O25 Mo6 O27 70.5(2) . .
O2 Mo6 O27 82.7(2) 14_655 .
O29 Mo6 O27 77.6(2) . .
O29 Mo6' O30 111.6(6) . .
O29 Mo6' O25 107.4(6) . .
O30 Mo6' O25 97.3(5) . .
O29 Mo6' O2 97.5(6) . 14_655
O30 Mo6' O2 93.6(5) . 14_655
O25 Mo6' O2 146.6(6) . 14_655
O29 Mo6' O27 97.4(5) . .
O30 Mo6' O27 151.0(7) . .
O25 Mo6' O27 71.8(3) . .
O2 Mo6' O27 83.5(3) 14_655 .
O29 Mo6' O28 170.4(6) . .
O30 Mo6' O28 75.5(5) . .
O25 Mo6' O28 77.4(5) . .
O2 Mo6' O28 75.1(4) 14_655 .
O27 Mo6' O28 75.9(4) . .
O3 P1 O1 116.0(3) . .
O3 P1 O2 111.1(3) . .
O1 P1 O2 109.8(3) . .
O3 P1 C1 111.1(3) . .
O1 P1 C1 100.5(3) . .
O2 P1 C1 107.6(3) . .
O19 P2 O7 112.6(3) . .
O19 P2 O12 112.5(3) . .
O7 P2 O12 112.0(3) . .
O19 P2 C2 108.6(3) . .
O7 P2 C2 108.9(3) . .
O12 P2 C2 101.4(3) . .
O21 P3 O20 116.1(3) . .
O21 P3 O22 111.6(3) . .
O20 P3 O22 108.5(3) . .
O21 P3 C3 110.7(3) . .
O20 P3 C3 101.5(3) . .
O22 P3 C3 107.8(3) . .
P1 O1 Mo1 129.3(3) . 11_654
P1 O2 Mo6 137.4(4) . 14_655
P1 O2 Mo6' 139.6(4) . 14_655
Mo6 O2 Mo6' 22.8(3) 14_655 14_655
P1 O3 Mo1 139.8(3) . .
Mo1 O6 Mo2 158.0(4) . .
P2 O7 Mo1 135.3(3) . .
Mo2 O8 Na2 156.2(5) . 1_655
Mo2 O11 Mo3 117.9(3) . .
P2 O12 Mo3 133.1(3) . .
P2 O12 Mo2 134.3(3) . .
Mo3 O12 Mo2 91.10(18) . .
Mo3 O13 Na2 147.0(5) . 29_665
Mo3 O13 Na2 139.1(4) . 1_655
Na2 O13 Na2 73.9(4) 29_665 1_655
Mo4 O15 Mo3 157.7(4) . .
P2 O19 Mo4 134.5(3) . .
P3 O20 Mo4 127.5(3) . .
P3 O21 Mo4 137.6(3) . 14_655
P3 O22 Mo5 136.2(3) . .
Mo5 O23 Na2 152.4(4) . 30_655
Mo5 O25 Mo6' 123.7(4) . .
Mo5 O25 Mo6 121.2(3) . .
Mo6' O25 Mo6 23.5(4) . .
N1 O27 Mo6' 135.0(4) . .
N1 O27 Mo5 128.8(4) . .
Mo6' O27 Mo5 92.6(3) . .
N1 O27 Mo6 127.7(4) . .
Mo6' O27 Mo6 19.3(3) . .
Mo5 O27 Mo6 89.99(17) . .
Mo6 O28 Mo6' 3.84(19) . .
Mo6 O28 Na2 160.5(4) . 14
Mo6' O28 Na2 160.0(4) . 14
Mo6' O29 Mo6 2.0(3) . .
Mo6 O30 Mo6' 25.4(4) . .
O27 N1 C1 107.9(5) . 14_655
O27 N1 C3 108.5(5) . .
C1 N1 C3 106.1(5) 14_655 .
O27 N1 C2 107.2(5) . 14_655
C1 N1 C2 112.9(6) 14_655 14_655
C3 N1 C2 114.0(5) . 14_655
N1 C1 P1 119.1(5) 14_655 .
N1 C1 H1A 107.5 14_655 .
P1 C1 H1A 107.5 . .
N1 C1 H1B 107.5 14_655 .
P1 C1 H1B 107.5 . .
H1A C1 H1B 107.0 . .
N1 C2 P2 119.2(5) 14_655 .
N1 C2 H2A 107.5 14_655 .
P2 C2 H2A 107.5 . .
N1 C2 H2B 107.5 14_655 .
P2 C2 H2B 107.5 . .
H2A C2 H2B 107.0 . .
N1 C3 P3 117.6(5) . .
N1 C3 H3A 107.9 . .
P3 C3 H3A 107.9 . .
N1 C3 H3B 107.9 . .
P3 C3 H3B 107.9 . .
H3A C3 H3B 107.2 . .
O8 Na2 O13 179.0(5) 1_455 29_665
O8 Na2 O2W 90.1(4) 1_455 18_666
O13 Na2 O2W 90.9(4) 29_665 18_666
O8 Na2 O23 86.2(3) 1_455 18_565
O13 Na2 O23 94.2(3) 29_665 18_565
O2W Na2 O23 82.0(4) 18_666 18_565
O8 Na2 O28 96.4(3) 1_455 14
O13 Na2 O28 83.3(3) 29_665 14
O2W Na2 O28 96.4(5) 18_666 14
O23 Na2 O28 177.0(4) 18_565 14
O8 Na2 O13 73.2(3) 1_455 1_455
O13 Na2 O13 106.1(4) 29_665 1_455
O2W Na2 O13 145.4(4) 18_666 1_455
O23 Na2 O13 67.0(3) 18_565 1_455
O28 Na2 O13 115.2(4) 14 1_455
O8 Na2 Na2 118.3(5) 1_455 29_565
O13 Na2 Na2 60.9(3) 29_665 29_565
O2W Na2 Na2 139.4(4) 18_666 29_565
O23 Na2 Na2 72.5(3) 18_565 29_565
O28 Na2 Na2 107.5(4) 14 29_565
O13 Na2 Na2 45.1(3) 1_455 29_565

loop_
_geom_bond_atom_site_label_1
_geom_bond_atom_site_label_2
_geom_bond_distance
_geom_bond_site_symmetry_2
Mo1 O5 1.698(6) .
Mo1 O4 1.701(6) .
Mo1 O6 1.854(6) .
Mo1 O1 2.057(5) 11_654
Mo1 O7 2.212(5) .
Mo1 O3 2.224(6) .
Mo2 O8 1.692(7) .
Mo2 O9 1.696(6) .
Mo2 O6 1.915(6) .
Mo2 O11 1.918(6) .
Mo2 O10 2.301(7) .
Mo2 O12 2.308(5) .
Mo3 O14 1.701(6) .
Mo3 O13 1.705(6) .
Mo3 O15 1.892(5) .
Mo3 O11 1.925(6) .
Mo3 O12 2.303(5) .
Mo3 O16 2.341(6) .
Mo4 O17 1.702(6) .
Mo4 O18 1.703(6) .
Mo4 O15 1.878(5) .
Mo4 O20 2.061(5) .
Mo4 O19 2.207(5) .
Mo4 O21 2.237(6) 14_655
Mo5 O24 1.693(6) .
Mo5 O23 1.698(6) .
Mo5 O25 1.881(6) .
Mo5 O22 1.977(5) .
Mo5 O26 2.268(7) .
Mo5 O27 2.336(5) .
Mo6 O28 1.682(7) .
Mo6 O30 1.686(7) .
Mo6 O25 1.929(6) .
Mo6 O2 1.972(5) 14_655
Mo6 O29 2.298(7) .
Mo6 O27 2.359(5) .
Mo6' O29 1.515(14) .
Mo6' O30 1.826(11) .
Mo6' O25 1.925(10) .
Mo6' O2 1.996(9) 14_655
Mo6' O27 2.306(9) .
Mo6' O28 2.456(14) .
P1 O3 1.500(6) .
P1 O1 1.533(6) .
P1 O2 1.543(6) .
P1 C1 1.808(8) .
P2 O19 1.513(6) .
P2 O7 1.517(5) .
P2 O12 1.546(5) .
P2 C2 1.824(7) .
P3 O21 1.517(6) .
P3 O20 1.519(6) .
P3 O22 1.542(6) .
P3 C3 1.805(8) .
O1 Mo1 2.057(5) 11_654
O2 Mo6 1.972(5) 14_655
O2 Mo6' 1.996(9) 14_655
O8 Na2 2.219(10) 1_655
O13 Na2 2.272(9) 29_665
O13 Na2 2.803(11) 1_655
O21 Mo4 2.237(5) 14_655
O23 Na2 2.427(9) 30_655
O27 N1 1.424(8) .
O28 Na2 2.515(9) 14
N1 C1 1.498(10) 14_655
N1 C3 1.502(9) .
N1 C2 1.508(9) 14_655
C1 N1 1.498(10) 14_655
C1 H1A 0.9700 .
C1 H1B 0.9700 .
C2 N1 1.508(9) 14_655
C2 H2A 0.9700 .
C2 H2B 0.9700 .
C3 H3A 0.9700 .
C3 H3B 0.9700 .
Na2 O8 2.219(10) 1_455
Na2 O13 2.272(9) 29_665
Na2 O2W 2.405(16) 18_666
Na2 O23 2.427(9) 18_565
Na2 O28 2.515(9) 14
Na2 O13 2.803(11) 1_455
Na2 Na2 3.082(19) 29_565
O2W Na2 2.405(16) 30_556
